data_4320412
loop_
_publ_author_name
'Jun Ho Shin'
'Brian M. Bridgewater'
'David G. Churchill'
'Gerard Parkin'

_publ_section_title
;
 Synthesis and Structural Characterization of PhP[(C5Me4)2], a Monodentate
 Chiral Phosphine Derived from Intramolecular C-C Coupling of
 Tetramethylcyclopentadienyl Groups: An Evaluation of Steric and
 Electronic Properties
;
_journal_name_full 'Inorganic Chemistry'
_journal_page_first 5626
_journal_page_last 5635
_journal_paper_doi 10.1021/ic010443j
_journal_volume 40
_journal_year 2001
_chemical_formula_sum 'C24 H29 P S'
_chemical_formula_weight 380.50
_chemical_name_systematic
;
  ?
;
_space_group_IT_number 14
_symmetry_cell_setting monoclinic
_symmetry_space_group_name_Hall '-P 2ybc'
_symmetry_space_group_name_H-M 'P 1 21/c 1'
_atom_sites_solution_hydrogens geom
_atom_sites_solution_primary direct
_atom_sites_solution_secondary difmap
_audit_creation_method SHELXL-97
_cell_angle_alpha 90.00
_cell_angle_beta 112.274(2)
_cell_angle_gamma 90.00
_cell_formula_units_Z 4
_cell_length_a 16.0224(15)
_cell_length_b 7.3908(7)
_cell_length_c 19.1814(17)
_cell_measurement_temperature 238(2)
_cell_volume 2101.9(3)
_computing_cell_refinement 'Bruker SMART'
_computing_data_collection 'Bruker SMART'
_computing_data_reduction 'Bruker SHELXTL'
_computing_molecular_graphics 'Bruker SHELXTL'
_computing_publication_material 'Bruker SHELXTL'
_computing_structure_refinement 'SHELXL-97 (Sheldrick, 1997)'
_computing_structure_solution 'SHELXS-97 (Sheldrick, 1990)'
_diffrn_ambient_temperature 238(2)
_diffrn_measured_fraction_theta_full 0.904
_diffrn_measured_fraction_theta_max 0.904
_diffrn_measurement_device_type 'CCD area detector'
_diffrn_measurement_method 'phi and omega scans'
_diffrn_radiation_monochromator graphite
_diffrn_radiation_source 'fine-focus sealed tube'
_diffrn_radiation_type MoK\a
_diffrn_radiation_wavelength 0.71073
_diffrn_reflns_av_R_equivalents 0.0221
_diffrn_reflns_av_sigmaI/netI 0.0237
_diffrn_reflns_limit_h_max 21
_diffrn_reflns_limit_h_min -20
_diffrn_reflns_limit_k_max 9
_diffrn_reflns_limit_k_min -9
_diffrn_reflns_limit_l_max 17
_diffrn_reflns_limit_l_min -25
_diffrn_reflns_number 14195
_diffrn_reflns_theta_full 28.25
_diffrn_reflns_theta_max 28.25
_diffrn_reflns_theta_min 1.37
_exptl_absorpt_coefficient_mu 0.235
_exptl_absorpt_correction_T_max 0.9769
_exptl_absorpt_correction_T_min 0.9545
_exptl_absorpt_correction_type none
_exptl_crystal_density_diffrn 1.202
_exptl_crystal_density_method 'not measured'
_exptl_crystal_F_000 816
_exptl_crystal_size_max 0.20
_exptl_crystal_size_mid 0.20
_exptl_crystal_size_min 0.10
_refine_diff_density_max 0.299
_refine_diff_density_min -0.224
_refine_diff_density_rms 0.043
_refine_ls_extinction_coef 0.0007(8)
_refine_ls_extinction_expression Fc^*^=kFc[1+0.001xFc^2^\l^3^/sin(2\q)]^-1/4^
_refine_ls_extinction_method SHELXL
_refine_ls_goodness_of_fit_ref 1.053
_refine_ls_hydrogen_treatment mixed
_refine_ls_matrix_type full
_refine_ls_number_parameters 244
_refine_ls_number_reflns 4699
_refine_ls_number_restraints 0
_refine_ls_restrained_S_all 1.053
_refine_ls_R_factor_all 0.0523
_refine_ls_R_factor_gt 0.0393
_refine_ls_shift/su_max 0.006
_refine_ls_shift/su_mean 0.000
_refine_ls_structure_factor_coef Fsqd
_refine_ls_weighting_details 'calc w=1/[\s^2^(Fo^2^)+(0.0737P)^2^+0.2377P] where P=(Fo^2^+2Fc^2^)/3'
_refine_ls_weighting_scheme calc
_refine_ls_wR_factor_gt 0.1144
_refine_ls_wR_factor_ref 0.1216
_reflns_number_gt 3730
_reflns_number_total 4699
_reflns_threshold_expression >2sigma(I)
_cod_data_source_file ic010443j_02.cif
_cod_data_source_block pss10
_cod_depositor_comments
;
The following automatic conversions were performed:

'_symmetry_cell_setting' value 'Monoclinic' changed to 'monoclinic'
according to the built-in table from CIF Core dictionary named
'cif_core.dic' version 2.4.1 from 2010-06-29.

Automatic conversion script
Id: cif_fix_values 1646 2011-03-28 12:23:43Z adriana 
;
_cod_database_code 4320412

loop_
_symmetry_equiv_pos_as_xyz
'x, y, z'
'-x, y+1/2, -z+1/2'
'-x, -y, -z'
'x, -y-1/2, z-1/2'

loop_
_atom_site_label
_atom_site_type_symbol
_atom_site_fract_x
_atom_site_fract_y
_atom_site_fract_z
_atom_site_U_iso_or_equiv
_atom_site_adp_type
_atom_site_occupancy
_atom_site_symmetry_multiplicity
_atom_site_calc_flag
_atom_site_refinement_flags
_atom_site_disorder_assembly
_atom_site_disorder_group
P P 0.29907(3) 0.62455(5) 0.29108(2) 0.03018(13) Uani 1 1 d . . .
S S 0.34516(3) 0.37544(6) 0.30951(3) 0.04613(15) Uani 1 1 d . . .
C11 C 0.17917(11) 0.6454(2) 0.24090(8) 0.0326(3) Uani 1 1 d . . .
C12 C 0.11204(11) 0.5299(2) 0.23742(9) 0.0360(4) Uani 1 1 d . . .
C13 C 0.03781(11) 0.5516(3) 0.16335(9) 0.0393(4) Uani 1 1 d . . .
C14 C 0.06104(11) 0.6729(2) 0.12138(9) 0.0370(4) Uani 1 1 d . . .
C15 C 0.15297(10) 0.7543(2) 0.16762(8) 0.0315(3) Uani 1 1 d . . .
C21 C 0.31669(10) 0.7437(2) 0.21688(8) 0.0298(3) Uani 1 1 d . . .
C22 C 0.37161(10) 0.8760(2) 0.21243(8) 0.0311(3) Uani 1 1 d . . .
C23 C 0.33406(11) 0.9504(2) 0.13463(8) 0.0340(3) Uani 1 1 d . . .
C24 C 0.25600(11) 0.8677(2) 0.09483(8) 0.0349(4) Uani 1 1 d . . .
C25 C 0.23561(10) 0.7234(2) 0.14246(8) 0.0312(3) Uani 1 1 d . . .
C32 C 0.11251(14) 0.3948(3) 0.29525(11) 0.0522(5) Uani 1 1 d . . .
H32A H 0.1715 0.3931 0.3358 0.078 Uiso 1 1 calc R . .
H32B H 0.0990 0.2758 0.2724 0.078 Uiso 1 1 calc R . .
H32C H 0.0673 0.4275 0.3152 0.078 Uiso 1 1 calc R . .
C33 C -0.04863(13) 0.4463(3) 0.14096(11) 0.0576(5) Uani 1 1 d . . .
H33A H -0.0904 0.4884 0.0924 0.086 Uiso 1 1 calc R . .
H33B H -0.0751 0.4636 0.1784 0.086 Uiso 1 1 calc R . .
H33C H -0.0363 0.3187 0.1377 0.086 Uiso 1 1 calc R . .
C34 C 0.00303(12) 0.7377(3) 0.04448(10) 0.0533(5) Uani 1 1 d . . .
H34A H -0.0566 0.6850 0.0298 0.080 Uiso 1 1 calc R . .
H34B H 0.0296 0.7017 0.0088 0.080 Uiso 1 1 calc R . .
H34C H -0.0015 0.8686 0.0448 0.080 Uiso 1 1 calc R . .
C35 C 0.14144(11) 0.9588(2) 0.17888(9) 0.0385(4) Uani 1 1 d . . .
H35A H 0.1013 0.9751 0.2056 0.058 Uiso 1 1 calc R . .
H35B H 0.1160 1.0178 0.1302 0.058 Uiso 1 1 calc R . .
H35C H 0.1997 1.0116 0.2079 0.058 Uiso 1 1 calc R . .
C42 C 0.45532(11) 0.9483(3) 0.27248(9) 0.0410(4) Uani 1 1 d . . .
H42A H 0.4646 0.8887 0.3199 0.062 Uiso 1 1 calc R . .
H42B H 0.4489 1.0776 0.2778 0.062 Uiso 1 1 calc R . .
H42C H 0.5067 0.9257 0.2586 0.062 Uiso 1 1 calc R . .
C43 C 0.38083(14) 1.0984(3) 0.11008(11) 0.0497(5) Uani 1 1 d . . .
H43A H 0.3501 1.1188 0.0564 0.074 Uiso 1 1 calc R . .
H43B H 0.4428 1.0636 0.1208 0.074 Uiso 1 1 calc R . .
H43C H 0.3798 1.2087 0.1372 0.074 Uiso 1 1 calc R . .
C44 C 0.20030(14) 0.8964(3) 0.01277(10) 0.0517(5) Uani 1 1 d . . .
H44A H 0.2250 0.9964 -0.0060 0.078 Uiso 1 1 calc R . .
H44B H 0.1387 0.9240 0.0064 0.078 Uiso 1 1 calc R . .
H44C H 0.2012 0.7874 -0.0151 0.078 Uiso 1 1 calc R . .
C45 C 0.23022(12) 0.5349(2) 0.10685(10) 0.0405(4) Uani 1 1 d . . .
H45A H 0.2866 0.5086 0.1012 0.061 Uiso 1 1 calc R . .
H45B H 0.1813 0.5328 0.0578 0.061 Uiso 1 1 calc R . .
H45C H 0.2194 0.4445 0.1391 0.061 Uiso 1 1 calc R . .
C51 C 0.33665(11) 0.7561(2) 0.37735(8) 0.0332(3) Uani 1 1 d . . .
C52 C 0.30553(14) 0.9313(3) 0.37851(9) 0.0461(4) Uani 1 1 d . . .
H52A H 0.2639 0.9827 0.3341 0.055 Uiso 1 1 calc R . .
C53 C 0.33560(14) 1.0304(3) 0.44474(10) 0.0538(5) Uani 1 1 d . . .
H53A H 0.3144 1.1488 0.4451 0.065 Uiso 1 1 calc R . .
C54 C 0.39625(13) 0.9563(3) 0.50989(10) 0.0492(5) Uani 1 1 d . . .
H54A H 0.4162 1.0241 0.5547 0.059 Uiso 1 1 calc R . .
C55 C 0.42797(13) 0.7835(3) 0.50990(9) 0.0502(5) Uani 1 1 d . . .
H55A H 0.4697 0.7335 0.5546 0.060 Uiso 1 1 calc R . .
C56 C 0.39828(12) 0.6828(3) 0.44375(9) 0.0432(4) Uani 1 1 d . . .
H56A H 0.4199 0.5646 0.4439 0.052 Uiso 1 1 calc R . .

loop_
_atom_site_aniso_label
_atom_site_aniso_U_11
_atom_site_aniso_U_22
_atom_site_aniso_U_33
_atom_site_aniso_U_23
_atom_site_aniso_U_13
_atom_site_aniso_U_12
P 0.0321(2) 0.0288(2) 0.0306(2) 0.00281(15) 0.01294(16) 0.00221(16)
S 0.0539(3) 0.0315(3) 0.0533(3) 0.00759(19) 0.0207(2) 0.00986(19)
C11 0.0327(8) 0.0349(9) 0.0319(7) 0.0004(6) 0.0141(6) -0.0004(7)
C12 0.0398(9) 0.0359(9) 0.0386(8) -0.0059(7) 0.0218(7) -0.0046(7)
C13 0.0348(9) 0.0452(10) 0.0426(9) -0.0120(8) 0.0200(7) -0.0070(8)
C14 0.0302(8) 0.0433(9) 0.0369(8) -0.0065(7) 0.0121(7) -0.0013(7)
C15 0.0304(8) 0.0338(8) 0.0304(7) -0.0002(6) 0.0116(6) 0.0010(6)
C21 0.0285(7) 0.0315(8) 0.0301(7) 0.0010(6) 0.0121(6) 0.0034(6)
C22 0.0301(8) 0.0306(8) 0.0345(7) -0.0003(6) 0.0143(6) 0.0035(6)
C23 0.0375(8) 0.0323(8) 0.0361(8) 0.0028(7) 0.0183(7) 0.0012(7)
C24 0.0374(9) 0.0383(9) 0.0316(7) 0.0040(7) 0.0162(7) 0.0014(7)
C25 0.0306(8) 0.0341(9) 0.0297(7) -0.0001(6) 0.0126(6) -0.0007(6)
C32 0.0568(12) 0.0522(12) 0.0555(11) 0.0028(9) 0.0304(10) -0.0138(9)
C33 0.0472(11) 0.0744(15) 0.0554(11) -0.0164(11) 0.0243(9) -0.0244(11)
C34 0.0368(10) 0.0678(14) 0.0456(10) -0.0013(9) 0.0046(8) -0.0029(9)
C35 0.0387(9) 0.0361(9) 0.0413(8) 0.0011(7) 0.0160(7) 0.0061(7)
C42 0.0340(9) 0.0430(10) 0.0441(9) -0.0022(8) 0.0125(7) -0.0044(7)
C43 0.0558(12) 0.0436(11) 0.0536(10) 0.0077(8) 0.0252(9) -0.0090(9)
C44 0.0509(11) 0.0676(14) 0.0340(8) 0.0084(8) 0.0131(8) -0.0039(10)
C45 0.0454(10) 0.0396(10) 0.0410(8) -0.0079(7) 0.0215(7) -0.0027(8)
C51 0.0337(8) 0.0375(9) 0.0294(7) 0.0022(6) 0.0133(6) -0.0021(7)
C52 0.0589(11) 0.0424(10) 0.0325(8) 0.0010(7) 0.0121(8) 0.0100(9)
C53 0.0681(13) 0.0496(12) 0.0416(9) -0.0071(8) 0.0183(9) 0.0047(10)
C54 0.0525(11) 0.0626(13) 0.0356(9) -0.0098(8) 0.0202(8) -0.0119(10)
C55 0.0474(11) 0.0665(14) 0.0312(8) 0.0035(8) 0.0086(8) 0.0006(10)
C56 0.0423(10) 0.0467(10) 0.0371(8) 0.0052(8) 0.0112(7) 0.0051(8)

loop_
_atom_type_symbol
_atom_type_description
_atom_type_scat_dispersion_real
_atom_type_scat_dispersion_imag
_atom_type_scat_source
C C 0.0033 0.0016 'International Tables Vol C Tables 4.2.6.8 and 6.1.1.4'
H H 0.0000 0.0000 'International Tables Vol C Tables 4.2.6.8 and 6.1.1.4'
P P 0.1023 0.0942 'International Tables Vol C Tables 4.2.6.8 and 6.1.1.4'
S S 0.1246 0.1234 'International Tables Vol C Tables 4.2.6.8 and 6.1.1.4'

loop_
_geom_angle_atom_site_label_1
_geom_angle_atom_site_label_2
_geom_angle_atom_site_label_3
_geom_angle
_geom_angle_site_symmetry_1
_geom_angle_site_symmetry_3
_geom_angle_publ_flag
C21 P C11 89.47(7) . . ?
C21 P C51 111.40(7) . . ?
C11 P C51 111.09(7) . . ?
C21 P S 116.31(5) . . ?
C11 P S 115.38(6) . . ?
C51 P S 111.47(6) . . ?
C12 C11 C15 110.44(14) . . ?
C12 C11 P 129.70(13) . . ?
C15 C11 P 113.63(11) . . ?
C11 C12 C13 108.28(14) . . ?
C11 C12 C32 127.28(16) . . ?
C13 C12 C32 124.36(15) . . ?
C14 C13 C12 110.08(14) . . ?
C14 C13 C33 127.38(17) . . ?
C12 C13 C33 122.53(17) . . ?
C13 C14 C34 126.43(16) . . ?
C13 C14 C15 109.83(14) . . ?
C34 C14 C15 123.37(15) . . ?
C14 C15 C11 101.21(13) . . ?
C14 C15 C35 109.03(13) . . ?
C11 C15 C35 112.97(12) . . ?
C14 C15 C25 119.94(12) . . ?
C11 C15 C25 103.47(12) . . ?
C35 C15 C25 109.88(13) . . ?
C22 C21 C25 110.96(13) . . ?
C22 C21 P 135.81(12) . . ?
C25 C21 P 111.14(11) . . ?
C21 C22 C23 107.94(14) . . ?
C21 C22 C42 129.07(15) . . ?
C23 C22 C42 122.97(14) . . ?
C24 C23 C22 109.78(14) . . ?
C24 C23 C43 128.57(15) . . ?
C22 C23 C43 121.64(15) . . ?
C23 C24 C44 126.02(15) . . ?
C23 C24 C25 110.17(13) . . ?
C44 C24 C25 123.53(15) . . ?
C24 C25 C21 101.10(12) . . ?
C24 C25 C45 110.92(13) . . ?
C21 C25 C45 112.78(13) . . ?
C24 C25 C15 118.45(13) . . ?
C21 C25 C15 102.32(11) . . ?
C45 C25 C15 110.60(13) . . ?
C52 C51 C56 118.82(15) . . ?
C52 C51 P 121.11(12) . . ?
C56 C51 P 120.07(13) . . ?
C53 C52 C51 120.32(17) . . ?
C54 C53 C52 120.28(19) . . ?
C53 C54 C55 120.31(17) . . ?
C54 C55 C56 119.91(17) . . ?
C55 C56 C51 120.36(18) . . ?

loop_
_geom_bond_atom_site_label_1
_geom_bond_atom_site_label_2
_geom_bond_distance
_geom_bond_site_symmetry_2
_geom_bond_publ_flag
P C21 1.7847(15) . ?
P C11 1.7998(16) . ?
P C51 1.8142(16) . ?
P S 1.9652(6) . ?
C11 C12 1.355(2) . ?
C11 C15 1.534(2) . ?
C12 C13 1.476(2) . ?
C12 C32 1.490(2) . ?
C13 C14 1.348(2) . ?
C13 C33 1.503(2) . ?
C14 C34 1.493(2) . ?
C14 C15 1.526(2) . ?
C15 C35 1.547(2) . ?
C15 C25 1.588(2) . ?
C21 C22 1.340(2) . ?
C21 C25 1.530(2) . ?
C22 C23 1.487(2) . ?
C22 C42 1.497(2) . ?
C23 C24 1.341(2) . ?
C23 C43 1.499(2) . ?
C24 C44 1.501(2) . ?
C24 C25 1.518(2) . ?
C25 C45 1.540(2) . ?
C51 C52 1.390(2) . ?
C51 C56 1.392(2) . ?
C52 C53 1.385(3) . ?
C53 C54 1.373(3) . ?
C54 C55 1.374(3) . ?
C55 C56 1.390(2) . ?
